data_2236091
loop_
_publ_author_name
'Ganesh, G.'
'Sivasakthikumaran, R.'
'Govindan, E.'
'Krishnan, A. K. Mohana'
'SubbiahPandi, A.'

_publ_section_title
;
 (3,4-Dimethoxyphenyl)[2-(thiophen-2-ylcarbonyl)phenyl]methanone
;
_journal_coeditor_code BT5963
_journal_issue 10
_journal_name_full 'Acta Crystallographica Section E'
_journal_page_first o2844
_journal_paper_doi 10.1107/S1600536812037336
_journal_volume 68
_journal_year 2012
_chemical_formula_iupac 'C20 H16 O4 S'
_chemical_formula_moiety 'C20 H16 O4 S'
_chemical_formula_sum 'C20 H16 O4 S'
_chemical_formula_weight 352.40
_chemical_name_common
;
2-[2-(3,4-Dimethoxybenzoyl)benzoyl]thiophene
;
_chemical_name_systematic
;
(3,4-Dimethoxyphenyl)[2-(thiophen-2-ylcarbonyl)phenyl]methanone
;
_space_group_IT_number 61
_symmetry_cell_setting orthorhombic
_symmetry_space_group_name_Hall '-P 2ac 2ab'
_symmetry_space_group_name_H-M 'P b c a'
_atom_sites_solution_hydrogens geom
_atom_sites_solution_primary direct
_atom_sites_solution_secondary difmap
_audit_creation_method SHELXL-97
_cell_angle_alpha 90.00
_cell_angle_beta 90.00
_cell_angle_gamma 90.00
_cell_formula_units_Z 8
_cell_length_a 15.7324(6)
_cell_length_b 10.7988(5)
_cell_length_c 20.4877(11)
_cell_measurement_reflns_used 4469
_cell_measurement_temperature 293(2)
_cell_measurement_theta_max 28.6
_cell_measurement_theta_min 2.4
_cell_volume 3480.7(3)
_computing_cell_refinement 'SAINT (Bruker, 2008)'
_computing_data_collection 'APEX2 (Bruker, 2008)'
_computing_data_reduction 'SAINT (Bruker, 2008)'
_computing_molecular_graphics 'ORTEP-3 (Farrugia, 1997)'
_computing_publication_material 'SHELXL97 (Sheldrick, 2008) and PLATON (Spek, 2009)'
_computing_structure_refinement 'SHELXL97 (Sheldrick, 2008)'
_computing_structure_solution 'SHELXS97 (Sheldrick, 2008)'
_diffrn_ambient_temperature 293(2)
_diffrn_measured_fraction_theta_full 0.998
_diffrn_measured_fraction_theta_max 0.998
_diffrn_measurement_device_type 'Bruker APEXII CCD area-detector'
_diffrn_measurement_method '\w and \f scans'
_diffrn_radiation_monochromator graphite
_diffrn_radiation_source 'fine-focus sealed tube'
_diffrn_radiation_type MoK\a
_diffrn_radiation_wavelength 0.71073
_diffrn_reflns_av_R_equivalents 0.0290
_diffrn_reflns_av_sigmaI/netI 0.0252
_diffrn_reflns_limit_h_max 12
_diffrn_reflns_limit_h_min -21
_diffrn_reflns_limit_k_max 13
_diffrn_reflns_limit_k_min -14
_diffrn_reflns_limit_l_max 27
_diffrn_reflns_limit_l_min -26
_diffrn_reflns_number 22015
_diffrn_reflns_theta_full 28.64
_diffrn_reflns_theta_max 28.64
_diffrn_reflns_theta_min 2.37
_exptl_absorpt_coefficient_mu 0.207
_exptl_absorpt_correction_T_max 0.961
_exptl_absorpt_correction_T_min 0.950
_exptl_absorpt_correction_type multi-scan
_exptl_absorpt_process_details '(SADABS; Sheldrick, 1996)'
_exptl_crystal_colour 'white crystalline'
_exptl_crystal_density_diffrn 1.345
_exptl_crystal_density_method 'not measured'
_exptl_crystal_description Block
_exptl_crystal_F_000 1472
_exptl_crystal_size_max 0.25
_exptl_crystal_size_mid 0.22
_exptl_crystal_size_min 0.19
_refine_diff_density_max 0.189
_refine_diff_density_min -0.199
_refine_ls_extinction_coef 0.0032(4)
_refine_ls_extinction_expression Fc^*^=kFc[1+0.001xFc^2^\l^3^/sin(2\q)]^-1/4^
_refine_ls_extinction_method 'SHELXL97 (Sheldrick, 2008)'
_refine_ls_goodness_of_fit_ref 1.025
_refine_ls_hydrogen_treatment constr
_refine_ls_matrix_type full
_refine_ls_number_parameters 236
_refine_ls_number_reflns 4469
_refine_ls_number_restraints 4
_refine_ls_restrained_S_all 1.044
_refine_ls_R_factor_all 0.0689
_refine_ls_R_factor_gt 0.0397
_refine_ls_shift/su_max 0.000
_refine_ls_shift/su_mean 0.000
_refine_ls_structure_factor_coef Fsqd
_refine_ls_weighting_details 'calc w=1/[\s^2^(Fo^2^)+(0.0418P)^2^+0.6807P] where P=(Fo^2^+2Fc^2^)/3'
_refine_ls_weighting_scheme calc
_refine_ls_wR_factor_gt 0.0927
_refine_ls_wR_factor_ref 0.1074
_reflns_number_gt 2968
_reflns_number_total 4469
_reflns_threshold_expression I>2\s(I)
_cod_data_source_file bt5963.cif
_cod_data_source_block I
_cod_database_code 2236091
_cod_database_fobs_code 2236091

loop_
_symmetry_equiv_pos_as_xyz
'x, y, z'
'-x+1/2, -y, z+1/2'
'-x, y+1/2, -z+1/2'
'x+1/2, -y+1/2, -z'
'-x, -y, -z'
'x-1/2, y, -z-1/2'
'x, -y-1/2, z-1/2'
'-x-1/2, y-1/2, z'

loop_
_atom_site_type_symbol
_atom_site_label
_atom_site_fract_x
_atom_site_fract_y
_atom_site_fract_z
_atom_site_U_iso_or_equiv
_atom_site_adp_type
_atom_site_calc_flag
_atom_site_refinement_flags
_atom_site_occupancy
_atom_site_symmetry_multiplicity
_atom_site_disorder_assembly
_atom_site_disorder_group
C C1 0.07420(12) 0.29212(17) 0.52465(9) 0.0702(5) Uani d . 1 1 . .
H H1A 0.0927 0.2750 0.5684 0.105 Uiso calc R 1 1 . .
H H1B 0.0939 0.2278 0.4960 0.105 Uiso calc R 1 1 . .
H H1C 0.0132 0.2953 0.5235 0.105 Uiso calc R 1 1 . .
C C2 0.08842(9) 0.44770(14) 0.44314(7) 0.0447(3) Uani d . 1 1 . .
C C3 0.03902(9) 0.38431(14) 0.39886(7) 0.0487(4) Uani d . 1 1 . .
H H3 0.0165 0.3075 0.4099 0.058 Uiso calc R 1 1 . .
C C4 0.02285(9) 0.43475(14) 0.33805(7) 0.0471(3) Uani d . 1 1 . .
H H4 -0.0110 0.3917 0.3086 0.056 Uiso calc R 1 1 . .
C C5 0.05654(8) 0.54875(13) 0.32047(7) 0.0419(3) Uani d . 1 1 . .
C C6 0.10764(8) 0.61269(13) 0.36538(7) 0.0432(3) Uani d . 1 1 . .
H H6 0.1313 0.6885 0.3539 0.052 Uiso calc R 1 1 . .
C C7 0.12280(9) 0.56397(14) 0.42603(7) 0.0448(3) Uani d . 1 1 . .
C C8 0.20416(12) 0.73733(16) 0.46082(9) 0.0669(5) Uani d . 1 1 . .
H H8A 0.2364 0.7649 0.4979 0.100 Uiso calc R 1 1 . .
H H8B 0.1584 0.7942 0.4528 0.100 Uiso calc R 1 1 . .
H H8C 0.2404 0.7337 0.4232 0.100 Uiso calc R 1 1 . .
C C10 -0.02731(9) 0.55919(13) 0.21288(7) 0.0432(3) Uani d . 1 1 . .
C C11 -0.10859(9) 0.55142(16) 0.23926(9) 0.0567(4) Uani d . 1 1 . .
H H11 -0.1164 0.5629 0.2838 0.068 Uiso calc R 1 1 . .
C C12 -0.17778(10) 0.52680(18) 0.19982(10) 0.0672(5) Uani d . 1 1 . .
H H12 -0.2320 0.5229 0.2178 0.081 Uiso calc R 1 1 . .
C C13 -0.16671(11) 0.50815(17) 0.13424(10) 0.0664(5) Uani d . 1 1 . .
H H13 -0.2134 0.4912 0.1079 0.080 Uiso calc R 1 1 . .
C C14 -0.08662(10) 0.51440(15) 0.10716(8) 0.0567(4) Uani d . 1 1 . .
H H14 -0.0796 0.5011 0.0626 0.068 Uiso calc R 1 1 . .
C C15 -0.01622(9) 0.54042(13) 0.14591(7) 0.0443(3) Uani d . 1 1 . .
C C16 0.06748(10) 0.54873(14) 0.11162(7) 0.0496(4) Uani d . 1 1 C .
C C17 0.13814(9) 0.47030(14) 0.13224(7) 0.0464(3) Uani d D 1 1 . .
C C9 0.04505(9) 0.60239(13) 0.25482(7) 0.0436(3) Uani d . 1 1 . .
O O1 0.10795(7) 0.40790(11) 0.50401(5) 0.0615(3) Uani d . 1 1 . .
O O2 0.17058(8) 0.61823(10) 0.47356(5) 0.0634(3) Uani d . 1 1 . .
O O3 0.09238(7) 0.68272(10) 0.23367(5) 0.0606(3) Uani d . 1 1 . .
O O4 0.07382(8) 0.61470(13) 0.06358(6) 0.0795(4) Uani d . 1 1 . .
C C19 0.22592(12) 0.31667(19) 0.17820(10) 0.0741(5) Uani d D 1 1 . .
H H19 0.2419 0.2511 0.2050 0.089 Uiso calc R 1 1 A 1
C C20 0.27476(11) 0.37328(19) 0.13340(10) 0.0747(6) Uani d D 1 1 C .
H H20 0.3309 0.3501 0.1263 0.090 Uiso calc R 1 1 B 1
S S1 0.22947(5) 0.48657(9) 0.09150(7) 0.0691(3) Uani d PD 0.675(3) 1 C 1
C C18 0.1412(3) 0.3789(4) 0.1768(2) 0.0592(17) Uiso d PD 0.675(3) 1 C 1
H H18 0.0959 0.3571 0.2036 0.071 Uiso calc PR 0.675(3) 1 C 1
S S1' 0.13250(13) 0.3528(2) 0.18931(11) 0.0487(5) Uani d PD 0.325(3) 1 C 2
C C18' 0.2189(6) 0.4727(13) 0.1078(7) 0.160(9) Uiso d PD 0.325(3) 1 C 2
H H18' 0.2373 0.5316 0.0778 0.192 Uiso calc PR 0.325(3) 1 C 2

loop_
_atom_site_aniso_label
_atom_site_aniso_U_11
_atom_site_aniso_U_22
_atom_site_aniso_U_33
_atom_site_aniso_U_12
_atom_site_aniso_U_13
_atom_site_aniso_U_23
C1 0.0799(12) 0.0676(11) 0.0631(11) 0.0014(9) 0.0013(9) 0.0211(9)
C2 0.0434(7) 0.0473(8) 0.0434(8) 0.0063(6) 0.0002(6) 0.0017(6)
C3 0.0491(8) 0.0439(8) 0.0530(9) -0.0046(6) -0.0002(7) 0.0035(7)
C4 0.0457(8) 0.0474(8) 0.0481(8) -0.0060(6) -0.0023(6) -0.0029(7)
C5 0.0387(7) 0.0450(8) 0.0420(7) 0.0002(6) 0.0029(6) -0.0017(6)
C6 0.0409(7) 0.0412(7) 0.0475(8) -0.0024(6) 0.0012(6) -0.0024(6)
C7 0.0410(7) 0.0457(8) 0.0477(8) 0.0011(6) -0.0031(6) -0.0060(7)
C8 0.0731(11) 0.0563(10) 0.0713(11) -0.0111(9) -0.0122(9) -0.0112(9)
C10 0.0414(7) 0.0428(8) 0.0455(8) 0.0021(6) 0.0003(6) 0.0048(6)
C11 0.0468(8) 0.0665(10) 0.0567(9) 0.0039(7) 0.0043(7) 0.0047(8)
C12 0.0392(9) 0.0766(12) 0.0860(13) 0.0023(8) -0.0010(8) 0.0088(10)
C13 0.0522(10) 0.0669(11) 0.0801(13) 0.0023(8) -0.0214(9) 0.0003(10)
C14 0.0617(10) 0.0565(10) 0.0520(9) 0.0055(8) -0.0131(8) -0.0006(8)
C15 0.0479(8) 0.0403(7) 0.0448(8) 0.0039(6) -0.0027(6) 0.0035(6)
C16 0.0590(9) 0.0486(8) 0.0411(8) 0.0023(7) 0.0036(7) 0.0010(7)
C17 0.0464(8) 0.0490(8) 0.0438(8) -0.0003(6) 0.0065(6) -0.0059(7)
C9 0.0436(7) 0.0431(7) 0.0441(8) 0.0003(6) 0.0049(6) -0.0030(6)
O1 0.0726(7) 0.0614(7) 0.0506(6) -0.0004(6) -0.0104(5) 0.0102(5)
O2 0.0760(8) 0.0576(7) 0.0565(7) -0.0122(6) -0.0208(6) -0.0018(5)
O3 0.0676(7) 0.0615(7) 0.0527(6) -0.0207(6) 0.0014(5) 0.0064(5)
O4 0.0883(9) 0.0898(9) 0.0605(7) 0.0172(7) 0.0181(7) 0.0303(7)
C19 0.0794(13) 0.0703(12) 0.0724(12) 0.0139(10) -0.0122(10) -0.0096(10)
C20 0.0453(9) 0.0834(13) 0.0954(15) 0.0117(9) 0.0010(10) -0.0217(12)
S1 0.0501(4) 0.0695(5) 0.0876(6) 0.0022(3) 0.0239(4) -0.0130(4)
S1' 0.0502(9) 0.0473(9) 0.0485(9) 0.0120(7) 0.0026(7) 0.0027(8)

loop_
_atom_type_symbol
_atom_type_description
_atom_type_scat_dispersion_real
_atom_type_scat_dispersion_imag
_atom_type_scat_source
C C 0.0033 0.0016 'International Tables Vol C Tables 4.2.6.8 and 6.1.1.4'
H H 0.0000 0.0000 'International Tables Vol C Tables 4.2.6.8 and 6.1.1.4'
O O 0.0106 0.0060 'International Tables Vol C Tables 4.2.6.8 and 6.1.1.4'
S S 0.1246 0.1234 'International Tables Vol C Tables 4.2.6.8 and 6.1.1.4'

loop_
_geom_angle_atom_site_label_1
_geom_angle_atom_site_label_2
_geom_angle_atom_site_label_3
_geom_angle
O1 C1 H1A 109.5
O1 C1 H1B 109.5
H1A C1 H1B 109.5
O1 C1 H1C 109.5
H1A C1 H1C 109.5
H1B C1 H1C 109.5
O1 C2 C3 125.24(14)
O1 C2 C7 115.09(13)
C3 C2 C7 119.67(13)
C2 C3 C4 120.10(14)
C2 C3 H3 120.0
C4 C3 H3 120.0
C3 C4 C5 120.85(13)
C3 C4 H4 119.6
C5 C4 H4 119.6
C4 C5 C6 119.02(13)
C4 C5 C9 122.54(13)
C6 C5 C9 118.33(12)
C7 C6 C5 120.35(13)
C7 C6 H6 119.8
C5 C6 H6 119.8
O2 C7 C6 125.38(13)
O2 C7 C2 114.62(13)
C6 C7 C2 120.00(13)
O2 C8 H8A 109.5
O2 C8 H8B 109.5
H8A C8 H8B 109.5
O2 C8 H8C 109.5
H8A C8 H8C 109.5
H8B C8 H8C 109.5
C11 C10 C15 119.17(14)
C11 C10 C9 119.58(13)
C15 C10 C9 120.83(13)
C12 C11 C10 120.58(16)
C12 C11 H11 119.7
C10 C11 H11 119.7
C13 C12 C11 120.11(16)
C13 C12 H12 119.9
C11 C12 H12 119.9
C12 C13 C14 120.26(16)
C12 C13 H13 119.9
C14 C13 H13 119.9
C13 C14 C15 120.52(16)
C13 C14 H14 119.7
C15 C14 H14 119.7
C14 C15 C10 119.35(14)
C14 C15 C16 116.43(13)
C10 C15 C16 124.22(13)
O4 C16 C17 120.68(14)
O4 C16 C15 119.11(14)
C17 C16 C15 119.99(13)
C18 C17 C18' 103.3(6)
C18 C17 C16 130.5(2)
C18' C17 C16 126.3(5)
C18 C17 S1 112.7(2)
C18' C17 S1 10.0(5)
C16 C17 S1 116.69(11)
C18 C17 S1' 5.0(3)
C18' C17 S1' 108.0(5)
C16 C17 S1' 125.64(12)
S1 C17 S1' 117.35(12)
O3 C9 C5 121.81(13)
O3 C9 C10 118.66(13)
C5 C9 C10 119.52(12)
C2 O1 C1 117.90(13)
C7 O2 C8 117.72(12)
C20 C19 C18 107.0(2)
C20 C19 S1' 122.1(2)
C18 C19 S1' 15.25(19)
C20 C19 H19 126.5
C18 C19 H19 126.5
S1' C19 H19 111.3
C19 C20 C18' 103.4(4)
C19 C20 S1 116.37(14)
C18' C20 S1 13.3(4)
C19 C20 H20 121.8
C18' C20 H20 134.6
S1 C20 H20 121.8
C20 S1 C17 91.91(11)
C17 C18 C19 112.0(3)
C17 C18 H18 124.0
C19 C18 H18 124.0
C19 S1' C17 92.13(16)
C17 C18' C20 114.1(8)
C17 C18' H18' 123.0
C20 C18' H18' 123.0

loop_
_geom_bond_atom_site_label_1
_geom_bond_atom_site_label_2
_geom_bond_distance
C1 O1 1.423(2)
C1 H1A 0.9600
C1 H1B 0.9600
C1 H1C 0.9600
C2 O1 1.3544(17)
C2 C3 1.377(2)
C2 C7 1.411(2)
C3 C4 1.383(2)
C3 H3 0.9300
C4 C5 1.388(2)
C4 H4 0.9300
C5 C6 1.4034(19)
C5 C9 1.4756(19)
C6 C7 1.370(2)
C6 H6 0.9300
C7 O2 1.3625(17)
C8 O2 1.415(2)
C8 H8A 0.9600
C8 H8B 0.9600
C8 H8C 0.9600
C10 C11 1.391(2)
C10 C15 1.3979(19)
C10 C9 1.501(2)
C11 C12 1.382(2)
C11 H11 0.9300
C12 C13 1.370(3)
C12 H12 0.9300
C13 C14 1.378(2)
C13 H13 0.9300
C14 C15 1.391(2)
C14 H14 0.9300
C15 C16 1.495(2)
C16 O4 1.2191(18)
C16 C17 1.460(2)
C17 C18 1.345(4)
C17 C18' 1.366(9)
C17 S1 1.6709(17)
C17 S1' 1.728(3)
C9 O3 1.2225(16)
C19 C20 1.344(3)
C19 C18 1.493(5)
C19 S1' 1.538(3)
C19 H19 0.9300
C20 C18' 1.483(10)
C20 S1 1.656(2)
C20 H20 0.9300
C18 H18 0.9300
C18' H18' 0.9300

loop_
_geom_hbond_atom_site_label_D
_geom_hbond_atom_site_label_H
_geom_hbond_atom_site_label_A
_geom_hbond_site_symmetry_A
_geom_hbond_distance_DH
_geom_hbond_distance_HA
_geom_hbond_distance_DA
_geom_hbond_angle_DHA
C3 H3 O4 3_545 0.93 2.58 3.496(2) 169.0
C1 H1A Cg2 8_555 0.96 2.99 3.799(3) 143

loop_
_geom_torsion_atom_site_label_1
_geom_torsion_atom_site_label_2
_geom_torsion_atom_site_label_3
_geom_torsion_atom_site_label_4
_geom_torsion
O1 C2 C3 C4 179.55(13)
C7 C2 C3 C4 -0.3(2)
C2 C3 C4 C5 0.6(2)
C3 C4 C5 C6 0.1(2)
C3 C4 C5 C9 176.30(13)
C4 C5 C6 C7 -1.1(2)
C9 C5 C6 C7 -177.44(12)
C5 C6 C7 O2 -179.37(13)
C5 C6 C7 C2 1.3(2)
O1 C2 C7 O2 0.10(18)
C3 C2 C7 O2 179.99(13)
O1 C2 C7 C6 179.46(12)
C3 C2 C7 C6 -0.6(2)
C15 C10 C11 C12 -0.7(2)
C9 C10 C11 C12 171.96(15)
C10 C11 C12 C13 0.9(3)
C11 C12 C13 C14 -0.3(3)
C12 C13 C14 C15 -0.4(3)
C13 C14 C15 C10 0.5(2)
C13 C14 C15 C16 -178.31(15)
C11 C10 C15 C14 0.0(2)
C9 C10 C15 C14 -172.56(13)
C11 C10 C15 C16 178.76(14)
C9 C10 C15 C16 6.2(2)
C14 C15 C16 O4 50.8(2)
C10 C15 C16 O4 -127.95(17)
C14 C15 C16 C17 -123.81(15)
C10 C15 C16 C17 57.4(2)
O4 C16 C17 C18 -169.2(3)
C15 C16 C17 C18 5.4(4)
O4 C16 C17 C18' 9.2(9)
C15 C16 C17 C18' -176.3(9)
O4 C16 C17 S1 5.9(2)
C15 C16 C17 S1 -179.57(11)
O4 C16 C17 S1' -167.53(16)
C15 C16 C17 S1' 7.0(2)
C4 C5 C9 O3 -159.37(14)
C6 C5 C9 O3 16.9(2)
C4 C5 C9 C10 21.6(2)
C6 C5 C9 C10 -162.15(12)
C11 C10 C9 O3 -131.30(15)
C15 C10 C9 O3 41.2(2)
C11 C10 C9 C5 47.76(19)
C15 C10 C9 C5 -139.72(14)
C3 C2 O1 C1 -0.8(2)
C7 C2 O1 C1 179.09(14)
C6 C7 O2 C8 3.2(2)
C2 C7 O2 C8 -177.42(14)
C18 C19 C20 C18' 2.3(7)
S1' C19 C20 C18' 4.5(7)
C18 C19 C20 S1 -1.0(3)
S1' C19 C20 S1 1.2(3)
C19 C20 S1 C17 1.00(17)
C18' C20 S1 C17 -13(3)
C18 C17 S1 C20 -0.7(3)
C18' C17 S1 C20 19(4)
C16 C17 S1 C20 -176.59(13)
S1' C17 S1 C20 -2.63(14)
C18' C17 C18 C19 -3.2(8)
C16 C17 C18 C19 175.46(19)
S1 C17 C18 C19 0.3(4)
S1' C17 C18 C19 160(3)
C20 C19 C18 C17 0.4(4)
S1' C19 C18 C17 -172.7(12)
C20 C19 S1' C17 -2.5(2)
C18 C19 S1' C17 5.3(9)
C18 C17 S1' C19 -18(3)
C18' C17 S1' C19 -0.7(8)
C16 C17 S1' C19 176.50(15)
S1 C17 S1' C19 3.15(16)
C18 C17 C18' C20 4.8(13)
C16 C17 C18' C20 -173.9(6)
S1 C17 C18' C20 -157(5)
S1' C17 C18' C20 3.3(13)
C19 C20 C18' C17 -4.7(13)
S1 C20 C18' C17 162(4)
